data_4060660
loop_
_publ_author_name
'Milione, Stefano'
'Grisi, Fabia'
'Centore, Roberto'
'Tuzi, Angela'

_publ_section_title
;
 Neutral and Cationic Heteroscorpionate Aluminum Complexes:
 Synthesis, Structure, and Ring-Opening Polymerization of \e-Caprolactone
;
_journal_coden_ASTM ORGND7
_journal_issue 1
_journal_name_full Organometallics
_journal_page_first 266
_journal_page_last 274
_journal_paper_doi 10.1021/om050902e
_journal_volume 25
_journal_year 2006
_chemical_formula_moiety 'C29 H45 Al N4 O'
_chemical_formula_sum 'C29 H45 Al N4 O'
_chemical_formula_weight 492.67
_space_group_IT_number 14
_symmetry_cell_setting monoclinic
_symmetry_space_group_name_Hall '-P 2ybc'
_symmetry_space_group_name_H-M 'P 1 21/c 1'
_cell_angle_alpha 90.00
_cell_angle_beta 109.73(2)
_cell_angle_gamma 90.00
_cell_formula_units_Z 4
_cell_length_a 14.871(3)
_cell_length_b 12.175(3)
_cell_length_c 17.426(3)
_cell_measurement_temperature 173(2)
_cell_volume 2969.8(11)
_diffrn_ambient_temperature 173(2)
_exptl_crystal_density_diffrn 1.102
_cod_depositor_comments
;
 Updated bibliographic information.

 Antanas Vaitkus,
 2019-10-02
;
_cod_original_sg_symbol_H-M 'P 21/c'
_cod_database_code 4060660

loop_
_symmetry_equiv_pos_as_xyz
'x, y, z'
'-x, y+1/2, -z+1/2'
'-x, -y, -z'
'x, -y-1/2, z-1/2'

loop_
_atom_site_label
_atom_site_type_symbol
_atom_site_fract_x
_atom_site_fract_y
_atom_site_fract_z
_atom_site_U_iso_or_equiv
_atom_site_adp_type
_atom_site_occupancy
_atom_site_symmetry_multiplicity
_atom_site_calc_flag
_atom_site_refinement_flags
_atom_site_disorder_assembly
_atom_site_disorder_group
Al1 Al 0.17737(7) 0.01466(8) 0.27582(6) 0.0489(3) Uani 1 1 d . B .
O1 O 0.25229(12) 0.12749(15) 0.30800(10) 0.0342(4) Uani 1 1 d . . .
N1 N 0.09564(15) 0.1091(2) 0.39598(13) 0.0417(6) Uani 1 1 d . . .
N2 N 0.08741(16) 0.0350(2) 0.33500(14) 0.0473(7) Uani 1 1 d . . .
N3 N 0.25231(14) 0.06736(18) 0.48550(12) 0.0298(5) Uani 1 1 d . . .
N4 N 0.21276(16) -0.01200(18) 0.52025(13) 0.0356(5) Uani 1 1 d . . .
C1 C 0.26299(17) 0.2264(2) 0.34280(15) 0.0298(6) Uani 1 1 d . . .
C2 C 0.22933(17) 0.2454(2) 0.40802(15) 0.0304(6) Uani 1 1 d . . .
C3 C 0.24228(19) 0.3472(2) 0.44589(16) 0.0364(6) Uani 1 1 d . . .
H3 H 0.2177 0.3589 0.4877 0.036 Uiso 1 1 calc R . .
C4 C 0.2903(2) 0.4320(2) 0.42379(18) 0.0438(7) Uani 1 1 d . . .
C5 C 0.3258(2) 0.4099(2) 0.36106(17) 0.0413(7) Uani 1 1 d . . .
H5 H 0.3594 0.4653 0.3458 0.041 Uiso 1 1 calc R . .
C6 C 0.31433(18) 0.3105(2) 0.31973(15) 0.0316(6) Uani 1 1 d . . .
C7 C 0.36009(18) 0.2925(2) 0.25336(16) 0.0362(6) Uani 1 1 d . . .
C8 C 0.2822(2) 0.2723(3) 0.17040(17) 0.0498(8) Uani 1 1 d . . .
H8A H 0.2407 0.3350 0.1559 0.050 Uiso 1 1 d R . .
H8B H 0.2458 0.2085 0.1738 0.050 Uiso 1 1 d R . .
H8C H 0.3115 0.2608 0.1297 0.050 Uiso 1 1 d R . .
C9 C 0.4181(2) 0.3916(3) 0.24360(19) 0.0523(8) Uani 1 1 d . . .
H9A H 0.3771 0.4546 0.2284 0.052 Uiso 1 1 d R . .
H9B H 0.4454 0.3766 0.2020 0.052 Uiso 1 1 d R . .
H9C H 0.4682 0.4058 0.2943 0.052 Uiso 1 1 d R . .
C10 C 0.4288(2) 0.1955(3) 0.2754(2) 0.0496(8) Uani 1 1 d . . .
H10A H 0.4577 0.1863 0.2342 0.050 Uiso 1 1 d R . .
H10B H 0.3944 0.1301 0.2789 0.050 Uiso 1 1 d R . .
H10C H 0.4775 0.2091 0.3270 0.050 Uiso 1 1 d R . .
C11 C 0.3041(3) 0.5441(3) 0.4676(2) 0.0579(9) Uani 1 1 d . . .
C12 C 0.2095(3) 0.6015(4) 0.4435(3) 0.1019(18) Uani 1 1 d . . .
H12A H 0.2172 0.6720 0.4696 0.102 Uiso 1 1 d R . .
H12B H 0.1653 0.5581 0.4601 0.102 Uiso 1 1 d R . .
H12C H 0.1853 0.6111 0.3855 0.102 Uiso 1 1 d R . .
C13 C 0.3744(4) 0.6171(3) 0.4464(3) 0.1012(16) Uani 1 1 d . . .
H13A H 0.3526 0.6295 0.3886 0.101 Uiso 1 1 d R . .
H13B H 0.4358 0.5821 0.4628 0.101 Uiso 1 1 d R . .
H13C H 0.3794 0.6860 0.4742 0.101 Uiso 1 1 d R . .
C14 C 0.3447(3) 0.5259(3) 0.5606(2) 0.0831(13) Uani 1 1 d . . .
H14A H 0.3580 0.5957 0.5877 0.083 Uiso 1 1 d R . .
H14B H 0.4026 0.4839 0.5740 0.083 Uiso 1 1 d R . .
H14C H 0.2988 0.4869 0.5779 0.083 Uiso 1 1 d R . .
C15 C 0.18734(17) 0.1577(2) 0.44638(15) 0.0322(6) Uani 1 1 d . . .
H15 H 0.1735 0.1947 0.4911 0.032 Uiso 1 1 calc R . .
C16 C -0.0002(2) -0.0106(4) 0.3179(2) 0.0668(11) Uani 1 1 d . . .
C17 C -0.0453(2) 0.0334(4) 0.3673(3) 0.0856(14) Uani 1 1 d . . .
H17 H -0.1065 0.0163 0.3667 0.086 Uiso 1 1 calc R . .
C18 C 0.0161(2) 0.1074(4) 0.4180(2) 0.0663(11) Uani 1 1 d . . .
C19 C 0.0055(3) 0.1758(5) 0.4854(3) 0.0959(17) Uani 1 1 d . . .
H19A H -0.0533 0.1575 0.4938 0.096 Uiso 1 1 d R . .
H19B H 0.0050 0.2521 0.4714 0.096 Uiso 1 1 d R . .
H19C H 0.0581 0.1618 0.5346 0.096 Uiso 1 1 d R . .
C20 C -0.0345(3) -0.0988(4) 0.2545(3) 0.0955(16) Uani 1 1 d . . .
H20A H -0.0638 -0.0657 0.2020 0.096 Uiso 1 1 d R . .
H20B H -0.0804 -0.1442 0.2672 0.096 Uiso 1 1 d R . .
H20C H 0.0186 -0.1430 0.2538 0.096 Uiso 1 1 d R . .
C21 C 0.2865(2) -0.0714(2) 0.56576(16) 0.0357(6) Uani 1 1 d . . .
C22 C 0.37170(19) -0.0300(2) 0.56145(16) 0.0366(6) Uani 1 1 d . . .
H22 H 0.4324 -0.0585 0.5875 0.037 Uiso 1 1 calc R . .
C23 C 0.35005(17) 0.0599(2) 0.51205(14) 0.0294(6) Uani 1 1 d . . .
C24 C 0.41898(18) 0.1354(3) 0.49362(17) 0.0427(7) Uani 1 1 d . . .
H24A H 0.4108 0.1310 0.4367 0.043 Uiso 1 1 d R . .
H24B H 0.4830 0.1144 0.5252 0.043 Uiso 1 1 d R . .
H24C H 0.4075 0.2093 0.5071 0.043 Uiso 1 1 d R . .
C25 C 0.2731(3) -0.1652(3) 0.6161(2) 0.0565(9) Uani 1 1 d . . .
H25A H 0.2764 -0.1388 0.6689 0.057 Uiso 1 1 d R . .
H25B H 0.3224 -0.2187 0.6220 0.057 Uiso 1 1 d R . .
H25C H 0.2118 -0.1983 0.5897 0.057 Uiso 1 1 d R . .
C26 C 0.2496(3) -0.1220(3) 0.3146(3) 0.0880(14) Uani 1 1 d . . .
H26A H 0.2611 -0.1291 0.3726 0.088 Uiso 1 1 calc R . .
H26B H 0.2102 -0.1836 0.2876 0.088 Uiso 1 1 calc R . .
C27 C 0.3429(3) -0.1299(3) 0.3009(3) 0.0737(11) Uani 1 1 d . . .
H27A H 0.3329 -0.1226 0.2437 0.074 Uiso 1 1 d R . .
H27B H 0.3717 -0.1998 0.3198 0.074 Uiso 1 1 d R . .
H27C H 0.3843 -0.0722 0.3303 0.074 Uiso 1 1 d R . .
C28 C 0.1016(4) 0.0324(6) 0.1594(2) 0.120(2) Uani 1 1 d . . .
H28A H 0.0420 0.0680 0.1561 0.120 Uiso 0.50 1 calc PR A 1
H28B H 0.1359 0.0826 0.1360 0.120 Uiso 0.50 1 calc PR A 1
H28C H 0.1456 0.0335 0.1291 0.120 Uiso 0.50 1 d PR . .
H28D H 0.0616 -0.0322 0.1423 0.120 Uiso 0.50 1 d PR . .
C29A C 0.0778(9) -0.0658(12) 0.1073(8) 0.156(6) Uani 0.50 1 d P B 1
H29A H 0.0405 -0.1147 0.1277 0.156 Uiso 0.50 1 d PR B 1
H29B H 0.1362 -0.1014 0.1094 0.156 Uiso 0.50 1 d PR B 1
H29C H 0.0423 -0.0464 0.0519 0.156 Uiso 0.50 1 d PR B 1
C29B C 0.0448(8) 0.1199(14) 0.1373(8) 0.205(11) Uani 0.50 1 d P B 2
H29D H 0.0134 0.1180 0.0793 0.205 Uiso 0.50 1 d PR B 2
H29E H 0.0820 0.1859 0.1520 0.205 Uiso 0.50 1 d PR B 2
H29F H -0.0021 0.1185 0.1639 0.205 Uiso 0.50 1 d PR B 2

loop_
_atom_site_aniso_label
_atom_site_aniso_U_11
_atom_site_aniso_U_22
_atom_site_aniso_U_33
_atom_site_aniso_U_23
_atom_site_aniso_U_13
_atom_site_aniso_U_12
Al1 0.0505(6) 0.0579(6) 0.0427(5) -0.0140(5) 0.0214(4) -0.0209(5)
O1 0.0339(10) 0.0419(11) 0.0281(9) -0.0037(8) 0.0123(8) -0.0062(8)
N1 0.0233(11) 0.0691(17) 0.0311(12) 0.0003(12) 0.0072(9) -0.0027(11)
N2 0.0304(12) 0.0746(19) 0.0324(13) -0.0001(13) 0.0047(10) -0.0132(12)
N3 0.0259(11) 0.0387(12) 0.0241(10) 0.0020(10) 0.0074(8) -0.0011(9)
N4 0.0397(13) 0.0401(13) 0.0295(11) -0.0012(10) 0.0149(10) -0.0110(11)
C1 0.0243(12) 0.0384(15) 0.0224(12) 0.0045(11) 0.0023(10) 0.0038(11)
C2 0.0248(12) 0.0399(15) 0.0244(12) 0.0051(11) 0.0053(10) 0.0061(11)
C3 0.0380(15) 0.0404(16) 0.0293(14) 0.0031(12) 0.0096(11) 0.0124(12)
C4 0.0519(18) 0.0348(16) 0.0405(16) 0.0042(14) 0.0101(14) 0.0096(14)
C5 0.0451(17) 0.0367(16) 0.0389(16) 0.0083(13) 0.0100(13) -0.0013(13)
C6 0.0281(13) 0.0375(15) 0.0243(12) 0.0081(11) 0.0022(10) 0.0012(11)
C7 0.0334(14) 0.0482(17) 0.0265(13) 0.0116(12) 0.0094(11) -0.0010(12)
C8 0.0473(17) 0.074(2) 0.0267(14) 0.0061(15) 0.0105(13) -0.0068(16)
C9 0.0534(19) 0.067(2) 0.0374(16) 0.0145(15) 0.0159(14) -0.0110(16)
C10 0.0429(17) 0.066(2) 0.0484(18) 0.0176(16) 0.0267(14) 0.0101(15)
C11 0.070(2) 0.0387(18) 0.060(2) -0.0051(16) 0.0155(18) 0.0084(16)
C12 0.092(3) 0.067(3) 0.115(4) -0.034(3) -0.007(3) 0.029(2)
C13 0.129(4) 0.047(2) 0.133(4) -0.024(3) 0.051(4) -0.014(3)
C14 0.094(3) 0.071(3) 0.065(3) -0.024(2) 0.002(2) -0.001(2)
C15 0.0238(12) 0.0477(16) 0.0237(12) 0.0003(12) 0.0061(10) 0.0014(11)
C16 0.0379(17) 0.103(3) 0.053(2) -0.009(2) 0.0075(15) -0.0291(19)
C17 0.0309(18) 0.155(4) 0.073(3) -0.021(3) 0.0194(18) -0.028(2)
C18 0.0282(16) 0.118(3) 0.056(2) -0.007(2) 0.0182(15) -0.0073(19)
C19 0.039(2) 0.178(5) 0.083(3) -0.030(3) 0.036(2) -0.007(3)
C20 0.060(2) 0.141(4) 0.078(3) -0.028(3) 0.014(2) -0.059(3)
C21 0.0503(17) 0.0297(14) 0.0282(13) -0.0026(12) 0.0147(12) -0.0011(12)
C22 0.0384(15) 0.0458(17) 0.0278(13) 0.0034(12) 0.0141(11) 0.0144(13)
C23 0.0266(13) 0.0415(15) 0.0221(12) -0.0017(11) 0.0106(10) 0.0039(11)
C24 0.0236(13) 0.067(2) 0.0360(15) 0.0200(14) 0.0087(11) 0.0081(13)
C25 0.077(2) 0.0383(18) 0.056(2) 0.0049(15) 0.0251(18) -0.0070(16)
C26 0.106(4) 0.055(2) 0.129(4) -0.012(3) 0.074(3) -0.016(2)
C27 0.086(3) 0.053(2) 0.088(3) -0.002(2) 0.038(2) 0.001(2)
C28 0.136(5) 0.188(6) 0.036(2) -0.027(3) 0.027(3) -0.115(5)
C29A 0.128(10) 0.217(15) 0.121(10) -0.106(11) 0.038(8) -0.037(10)
C29B 0.092(8) 0.29(2) 0.145(11) 0.178(14) -0.075(7) -0.089(10)

loop_
_geom_bond_atom_site_label_1
_geom_bond_atom_site_label_2
_geom_bond_distance
_geom_bond_site_symmetry_2
_geom_bond_publ_flag
Al1 O1 1.738(2) . no
Al1 N2 1.961(3) . no
Al1 C26 1.972(5) . no
Al1 C28 1.972(5) . no
O1 C1 1.333(3) . no
N1 C18 1.361(4) . no
N1 N2 1.368(3) . no
N1 C15 1.474(3) . no
N2 C16 1.354(4) . no
N3 C23 1.371(3) . no
N3 N4 1.374(3) . no
N3 C15 1.470(3) . no
N4 C21 1.329(3) . no
C1 C2 1.407(4) . no
C1 C6 1.414(4) . no
C2 C3 1.386(4) . no
C2 C15 1.504(4) . no
C3 C4 1.382(4) . no
C3 H3 0.9300 . no
C4 C5 1.391(4) . no
C4 C11 1.544(4) . no
C5 C6 1.389(4) . no
C5 H5 0.9300 . no
C6 C7 1.543(4) . no
C7 C10 1.523(4) . no
C7 C9 1.526(4) . no
C7 C8 1.536(4) . no
C8 H8A 0.9600 . no
C8 H8B 0.9600 . no
C8 H8C 0.9600 . no
C9 H9A 0.9600 . no
C9 H9B 0.9600 . no
C9 H9C 0.9600 . no
C10 H10A 0.9600 . no
C10 H10B 0.9600 . no
C10 H10C 0.9600 . no
C11 C12 1.498(5) . no
C11 C13 1.509(6) . no
C11 C14 1.542(5) . no
C12 H12A 0.9600 . no
C12 H12B 0.9600 . no
C12 H12C 0.9600 . no
C13 H13A 0.9600 . no
C13 H13B 0.9600 . no
C13 H13C 0.9600 . no
C14 H14A 0.9600 . no
C14 H14B 0.9600 . no
C14 H14C 0.9600 . no
C15 H15 0.9800 . no
C16 C17 1.367(5) . no
C16 C20 1.501(5) . no
C17 C18 1.372(5) . no
C17 H17 0.9300 . no
C18 C19 1.491(5) . no
C19 H19A 0.9600 . no
C19 H19B 0.9600 . no
C19 H19C 0.9600 . no
C20 H20A 0.9600 . no
C20 H20B 0.9600 . no
C20 H20C 0.9600 . no
C21 C22 1.390(4) . no
C21 C25 1.493(4) . no
C22 C23 1.362(4) . no
C22 H22 0.9300 . no
C23 C24 1.490(4) . no
C24 H24A 0.9600 . no
C24 H24B 0.9600 . no
C24 H24C 0.9600 . no
C25 H25A 0.9600 . no
C25 H25B 0.9600 . no
C25 H25C 0.9600 . no
C26 C27 1.488(5) . no
C26 H26A 0.9700 . no
C26 H26B 0.9700 . no
C27 H27A 0.9600 . no
C27 H27B 0.9600 . no
C27 H27C 0.9600 . no
C28 C29B 1.332(15) . no
C28 C29A 1.471(12) . no
C28 H28A 0.9700 . no
C28 H28B 0.9700 . no
C28 H28C 0.9700 . no
C28 H28D 0.9700 . no
C29A H28C 1.5370 . no
C29A H28D 0.8352 . no
C29A H29A 0.9600 . no
C29A H29B 0.9600 . no
C29A H29C 0.9600 . no
C29B H29D 0.9600 . no
C29B H29E 0.9600 . no
C29B H29F 0.9600 . no
